data_7116336
loop_
_publ_author_name
'Raymond C. F. Jones'
'Alexander Chatterley'
'Romain Marty'
'W. Martin Owton'
'Mark R. J. Elsegood'

_publ_section_title
;
 Isoxazole to oxazole: a mild and unexpected transformation
;
_journal_name_full Chem.Commun.
_journal_page_first 1112
_journal_paper_doi 10.1039/C4cc07999J
_journal_volume 51
_journal_year 2015
_chemical_formula_moiety 'C15 H17 N O3 S'
_chemical_formula_sum 'C15 H17 N O3 S'
_chemical_formula_weight 291.35
_space_group_crystal_system monoclinic
_space_group_IT_number 14
_space_group_name_Hall '-P 2ybc'
_space_group_name_H-M_alt 'P 1 21/c 1'
_symmetry_space_group_name_Hall '-P 2ybc'
_symmetry_space_group_name_H-M 'P 1 21/c 1'
_atom_sites_solution_hydrogens difmap
_atom_sites_solution_primary direct
_atom_sites_solution_secondary 'all non-H atoms found by direct methods'
_audit_creation_method SHELXL-2012
_audit_update_record
;
2013-09-24 deposited with the CCDC.
2014-12-02 downloaded from the CCDC.
;
_cell_angle_alpha 90
_cell_angle_beta 91.2676(10)
_cell_angle_gamma 90
_cell_formula_units_Z 4
_cell_length_a 9.7309(7)
_cell_length_b 7.3003(5)
_cell_length_c 20.4979(14)
_cell_measurement_reflns_used 6233
_cell_measurement_temperature 150(2)
_cell_measurement_theta_max 30.44
_cell_measurement_theta_min 2.86
_cell_volume 1455.78(18)
_computing_cell_refinement 'Bruker SAINT'
_computing_data_collection 'Bruker APEX 2'
_computing_data_reduction 'Bruker SAINT'
_computing_molecular_graphics 'Bruker SHELXTL'
_computing_publication_material 'Bruker SHELXTL'
_computing_structure_refinement 'SHELXL-2012 (Sheldrick, 2012)'
_computing_structure_solution 'SHELXS-97 (Sheldrick, 2008)'
_diffrn_ambient_temperature 150(2)
_diffrn_measured_fraction_theta_full 1.000
_diffrn_measured_fraction_theta_max 0.991
_diffrn_measurement_device_type 'Bruker APEX 2 CCD diffractometer'
_diffrn_measurement_method '\w rotation with narrow frames'
_diffrn_radiation_type MoK\a
_diffrn_radiation_wavelength 0.71073
_diffrn_reflns_av_R_equivalents 0.0238
_diffrn_reflns_av_unetI/netI 0.0216
_diffrn_reflns_Laue_measured_fraction_full 1.000
_diffrn_reflns_Laue_measured_fraction_max 0.991
_diffrn_reflns_limit_h_max 13
_diffrn_reflns_limit_h_min -13
_diffrn_reflns_limit_k_max 10
_diffrn_reflns_limit_k_min -10
_diffrn_reflns_limit_l_max 29
_diffrn_reflns_limit_l_min -29
_diffrn_reflns_number 16546
_diffrn_reflns_point_group_measured_fraction_full 1.000
_diffrn_reflns_point_group_measured_fraction_max 0.991
_diffrn_reflns_theta_full 25.242
_diffrn_reflns_theta_max 30.560
_diffrn_reflns_theta_min 1.988
_diffrn_source 'fine-focus sealed tube'
_diffrn_standards_decay_% 0
_diffrn_standards_number 0
_exptl_absorpt_coefficient_mu 0.229
_exptl_absorpt_correction_T_max 0.964
_exptl_absorpt_correction_T_min 0.873
_exptl_absorpt_correction_type multi-scan
_exptl_absorpt_process_details 'SADABS v2009/1, Sheldrick, G.M., (2009)'
_exptl_crystal_colour colourless
_exptl_crystal_density_diffrn 1.329
_exptl_crystal_description block
_exptl_crystal_F_000 616
_exptl_crystal_size_max 0.610
_exptl_crystal_size_mid 0.230
_exptl_crystal_size_min 0.160
_refine_diff_density_max 0.752
_refine_diff_density_min -0.236
_refine_diff_density_rms 0.064
_refine_ls_extinction_method none
_refine_ls_goodness_of_fit_ref 1.058
_refine_ls_hydrogen_treatment refall
_refine_ls_matrix_type full
_refine_ls_number_parameters 249
_refine_ls_number_reflns 4425
_refine_ls_number_restraints 0
_refine_ls_restrained_S_all 1.058
_refine_ls_R_factor_all 0.0495
_refine_ls_R_factor_gt 0.0418
_refine_ls_shift/su_max 0.001
_refine_ls_shift/su_mean 0.000
_refine_ls_structure_factor_coef Fsqd
_refine_ls_weighting_details
; 
 w=1/[\s^2^(Fo^2^)+(0.0780P)^2^+0.1880P] 
 where P=(Fo^2^+2Fc^2^)/3 
;
_refine_ls_weighting_scheme calc
_refine_ls_wR_factor_gt 0.1145
_refine_ls_wR_factor_ref 0.1212
_reflns_Friedel_coverage 0.000
_reflns_number_gt 3740
_reflns_number_total 4425
_reflns_threshold_expression 'I > 2\s(I)'
_cod_data_source_file c4cc07999j2.cif
_cod_data_source_block 7b
_cod_depositor_comments
;
The following automatic conversions were performed:

data name '_iucr_refine_instruction_details' was replaced with
'_iucr_refine_instructions_details' as specified in the replacement
file 'data/replacement-values/replacement_tags.lst'.

Automatic conversion script
Id: cif_correct_tags 9268 2022-04-12 08:56:07Z antanas 
;
_cod_database_code 7116336
_shelx_space_group_comment
; 
The symmetry employed for this shelxl refinement is uniquely defined 
by the following loop, which should always be used as a source of 
symmetry information in preference to the above space-group names. 
They are only intended as comments. 
;
_shelx_estimated_absorpt_t_min 0.873
_shelx_estimated_absorpt_t_max 0.964
_shelxl_version_number 2012-6

loop_
_space_group_symop_operation_xyz
'x, y, z'
'-x, y+1/2, -z+1/2'
'-x, -y, -z'
'x, -y-1/2, z-1/2'

loop_
_atom_site_label
_atom_site_type_symbol
_atom_site_fract_x
_atom_site_fract_y
_atom_site_fract_z
_atom_site_U_iso_or_equiv
_atom_site_adp_type
_atom_site_occupancy
_atom_site_site_symmetry_order
_atom_site_calc_flag
N1 N 0.06427(10) 0.27105(13) 0.34288(5) 0.02176(19) Uani 1 1 d
H1 H 0.0422(16) 0.210(2) 0.3079(8) 0.026(4) Uiso 1 1 d
C1 C -0.03087(11) 0.40819(14) 0.36253(5) 0.0209(2) Uani 1 1 d
C2 C -0.03676(12) 0.57621(16) 0.32392(6) 0.0237(2) Uani 1 1 d
O1 O 0.03543(9) 0.59475(13) 0.27571(4) 0.0306(2) Uani 1 1 d
C3 C -0.13230(14) 0.72529(17) 0.34663(7) 0.0311(3) Uani 1 1 d
H3A H -0.1528(19) 0.798(3) 0.3093(10) 0.042(5) Uiso 1 1 d
H3B H -0.078(2) 0.801(3) 0.3784(12) 0.060(6) Uiso 1 1 d
C4 C -0.25353(14) 0.64888(19) 0.38270(7) 0.0325(3) Uani 1 1 d
H4B H -0.313(2) 0.581(3) 0.3488(11) 0.057(6) Uiso 1 1 d
H4A H -0.3096(19) 0.754(3) 0.3994(9) 0.040(4) Uiso 1 1 d
C5 C -0.20831(12) 0.52365(16) 0.43849(6) 0.0254(2) Uani 1 1 d
H5A H -0.2868(18) 0.462(3) 0.4533(8) 0.039(4) Uiso 1 1 d
H5B H -0.1651(19) 0.590(3) 0.4727(10) 0.043(5) Uiso 1 1 d
C6 C -0.10756(11) 0.38187(15) 0.41639(5) 0.0206(2) Uani 1 1 d
S1 S -0.07921(3) 0.17938(4) 0.45973(2) 0.02774(10) Uani 1 1 d
C14 C -0.19422(13) 0.18679(17) 0.52829(6) 0.0260(2) Uani 1 1 d
H14A H -0.1459(16) 0.111(2) 0.5610(8) 0.031(4) Uiso 1 1 d
H14B H -0.1961(16) 0.307(2) 0.5465(8) 0.029(4) Uiso 1 1 d
C15 C -0.33763(15) 0.1133(2) 0.51315(8) 0.0405(3) Uani 1 1 d
H15A H -0.3403(18) -0.018(3) 0.5008(8) 0.039(4) Uiso 1 1 d
H15B H -0.384(2) 0.178(3) 0.4790(11) 0.053(6) Uiso 1 1 d
H15C H -0.3956(19) 0.121(3) 0.5527(10) 0.046(5) Uiso 1 1 d
C7 C 0.19795(11) 0.28575(15) 0.36156(5) 0.0224(2) Uani 1 1 d
O2 O 0.23736(9) 0.41066(13) 0.39851(5) 0.0345(2) Uani 1 1 d
C8 C 0.29475(11) 0.14437(16) 0.33854(5) 0.0229(2) Uani 1 1 d
C9 C 0.43711(12) 0.17357(17) 0.34860(6) 0.0275(2) Uani 1 1 d
O3 O 0.48769(10) 0.32603(14) 0.37721(6) 0.0382(2) Uani 1 1 d
H3 H 0.420(2) 0.389(3) 0.3899(11) 0.061(6) Uiso 1 1 d
C10 C 0.53023(13) 0.0414(2) 0.32772(6) 0.0346(3) Uani 1 1 d
H10 H 0.637(2) 0.073(3) 0.3331(10) 0.056(6) Uiso 1 1 d
C11 C 0.48404(15) -0.1177(2) 0.29900(7) 0.0385(3) Uani 1 1 d
H11 H 0.5502(18) -0.206(2) 0.2867(9) 0.039(4) Uiso 1 1 d
C12 C 0.34297(16) -0.1523(2) 0.29058(7) 0.0370(3) Uani 1 1 d
H12 H 0.309(2) -0.282(3) 0.2741(10) 0.050(5) Uiso 1 1 d
C13 C 0.25023(13) -0.02082(17) 0.31030(6) 0.0277(2) Uani 1 1 d
H13 H 0.1531(17) -0.046(2) 0.3037(8) 0.029(4) Uiso 1 1 d

loop_
_atom_site_aniso_label
_atom_site_aniso_U_11
_atom_site_aniso_U_22
_atom_site_aniso_U_33
_atom_site_aniso_U_23
_atom_site_aniso_U_13
_atom_site_aniso_U_12
N1 0.0235(4) 0.0217(4) 0.0202(4) -0.0028(3) 0.0006(3) 0.0037(3)
C1 0.0224(5) 0.0197(5) 0.0206(5) -0.0007(4) -0.0017(4) 0.0029(4)
C2 0.0245(5) 0.0235(5) 0.0229(5) 0.0025(4) -0.0047(4) -0.0003(4)
O1 0.0309(4) 0.0338(5) 0.0271(4) 0.0078(3) 0.0010(3) 0.0013(3)
C3 0.0350(6) 0.0226(5) 0.0358(7) 0.0051(5) 0.0015(5) 0.0066(5)
C4 0.0319(6) 0.0301(6) 0.0354(7) 0.0028(5) -0.0011(5) 0.0085(5)
C5 0.0260(5) 0.0233(5) 0.0268(5) 0.0003(4) 0.0019(4) 0.0068(4)
C6 0.0217(5) 0.0190(5) 0.0211(5) -0.0005(4) -0.0025(4) 0.0023(4)
S1 0.03344(17) 0.02237(16) 0.02772(17) 0.00555(10) 0.00761(12) 0.00815(10)
C14 0.0291(6) 0.0278(6) 0.0212(5) 0.0029(4) 0.0028(4) 0.0020(4)
C15 0.0343(7) 0.0515(9) 0.0357(7) 0.0104(6) -0.0004(6) -0.0089(6)
C7 0.0248(5) 0.0223(5) 0.0202(5) 0.0004(4) 0.0006(4) 0.0023(4)
O2 0.0311(5) 0.0329(5) 0.0392(5) -0.0137(4) -0.0070(4) 0.0037(4)
C8 0.0236(5) 0.0256(5) 0.0195(5) 0.0016(4) 0.0016(4) 0.0046(4)
C9 0.0250(5) 0.0338(6) 0.0239(5) 0.0057(4) 0.0010(4) 0.0025(4)
O3 0.0261(5) 0.0385(5) 0.0496(6) -0.0016(4) -0.0044(4) -0.0022(4)
C10 0.0271(6) 0.0476(8) 0.0293(6) 0.0069(5) 0.0036(5) 0.0106(5)
C11 0.0389(7) 0.0482(8) 0.0285(6) -0.0019(6) 0.0014(5) 0.0224(6)
C12 0.0427(8) 0.0352(7) 0.0328(7) -0.0085(5) -0.0048(5) 0.0160(6)
C13 0.0301(6) 0.0275(6) 0.0256(5) -0.0024(4) -0.0011(4) 0.0062(4)

loop_
_atom_type_symbol
_atom_type_description
_atom_type_scat_dispersion_real
_atom_type_scat_dispersion_imag
_atom_type_scat_source
C C 0.0033 0.0016 'International Tables Vol C Tables 4.2.6.8 and 6.1.1.4'
H H 0.0000 0.0000 'International Tables Vol C Tables 4.2.6.8 and 6.1.1.4'
N N 0.0061 0.0033 'International Tables Vol C Tables 4.2.6.8 and 6.1.1.4'
O O 0.0106 0.0060 'International Tables Vol C Tables 4.2.6.8 and 6.1.1.4'
S S 0.1246 0.1234 'International Tables Vol C Tables 4.2.6.8 and 6.1.1.4'

loop_
_geom_angle_atom_site_label_1
_geom_angle_atom_site_label_2
_geom_angle_atom_site_label_3
_geom_angle
C7 N1 C1 119.36(9)
C7 N1 H1 119.6(10)
C1 N1 H1 116.3(10)
C6 C1 N1 120.06(9)
C6 C1 C2 122.89(10)
N1 C1 C2 117.01(10)
O1 C2 C1 120.70(11)
O1 C2 C3 122.23(11)
C1 C2 C3 117.06(10)
C2 C3 C4 112.13(11)
C2 C3 H3A 105.8(12)
C4 C3 H3A 116.6(11)
C2 C3 H3B 106.3(13)
C4 C3 H3B 107.0(13)
H3A C3 H3B 108.5(17)
C3 C4 C5 111.92(11)
C3 C4 H4B 106.4(12)
C5 C4 H4B 111.5(12)
C3 C4 H4A 108.7(11)
C5 C4 H4A 110.7(11)
H4B C4 H4A 107.5(16)
C6 C5 C4 111.54(10)
C6 C5 H5A 108.0(11)
C4 C5 H5A 107.8(11)
C6 C5 H5B 107.3(11)
C4 C5 H5B 111.4(12)
H5A C5 H5B 110.8(15)
C1 C6 C5 121.39(10)
C1 C6 S1 116.74(8)
C5 C6 S1 121.83(8)
C6 S1 C14 106.00(5)
C15 C14 S1 114.19(9)
C15 C14 H14A 111.4(10)
S1 C14 H14A 102.6(9)
C15 C14 H14B 112.2(10)
S1 C14 H14B 110.3(10)
H14A C14 H14B 105.3(14)
C14 C15 H15A 114.3(10)
C14 C15 H15B 113.3(12)
H15A C15 H15B 106.4(16)
C14 C15 H15C 110.3(11)
H15A C15 H15C 104.6(15)
H15B C15 H15C 107.3(17)
O2 C7 N1 120.90(10)
O2 C7 C8 121.09(10)
N1 C7 C8 117.97(10)
C13 C8 C9 118.89(11)
C13 C8 C7 122.54(10)
C9 C8 C7 118.49(10)
O3 C9 C10 118.11(11)
O3 C9 C8 122.43(11)
C10 C9 C8 119.46(12)
C9 O3 H3 107.3(15)
C11 C10 C9 120.47(12)
C11 C10 H10 122.4(11)
C9 C10 H10 117.1(12)
C10 C11 C12 120.99(12)
C10 C11 H11 118.1(11)
C12 C11 H11 120.8(11)
C13 C12 C11 118.83(13)
C13 C12 H12 120.9(11)
C11 C12 H12 119.9(11)
C12 C13 C8 121.30(12)
C12 C13 H13 117.8(9)
C8 C13 H13 120.9(9)

loop_
_geom_bond_atom_site_label_1
_geom_bond_atom_site_label_2
_geom_bond_distance
N1 C7 1.3522(15)
N1 C1 1.4276(14)
N1 H1 0.867(17)
C1 C6 1.3598(15)
C1 C2 1.4603(15)
C2 O1 1.2324(15)
C2 C3 1.5115(17)
C3 C4 1.513(2)
C3 H3A 0.95(2)
C3 H3B 1.00(2)
C4 C5 1.5215(17)
C4 H4B 1.02(2)
C4 H4A 1.005(19)
C5 C6 1.5024(15)
C5 H5A 0.941(18)
C5 H5B 0.95(2)
C6 S1 1.7434(11)
S1 C14 1.8167(12)
C14 C15 1.5206(19)
C14 H14A 0.981(17)
C14 H14B 0.954(17)
C15 H15A 0.990(19)
C15 H15B 0.95(2)
C15 H15C 0.999(19)
C7 O2 1.2407(14)
C7 C8 1.4814(15)
C8 C13 1.4021(17)
C8 C9 1.4122(16)
C9 O3 1.3462(16)
C9 C10 1.3974(18)
O3 H3 0.85(2)
C10 C11 1.373(2)
C10 H10 1.06(2)
C11 C12 1.403(2)
C11 H11 0.950(18)
C12 C13 1.3838(17)
C12 H12 1.06(2)
C13 H13 0.970(16)

loop_
_geom_hbond_atom_site_label_D
_geom_hbond_atom_site_label_H
_geom_hbond_atom_site_label_A
_geom_hbond_distance_DH
_geom_hbond_distance_HA
_geom_hbond_distance_DA
_geom_hbond_angle_DHA
_geom_hbond_site_symmetry_A
N1 H1 O1 0.867(17) 2.039(17) 2.8987(13) 170.8(15) 2_545
C14 H14B O2 0.954(17) 2.387(17) 3.3304(15) 169.7(14) 3_566
O3 H3 O2 0.85(2) 1.79(2) 2.5599(14) 149(2) .

loop_
_geom_torsion_atom_site_label_1
_geom_torsion_atom_site_label_2
_geom_torsion_atom_site_label_3
_geom_torsion_atom_site_label_4
_geom_torsion
C7 N1 C1 C6 -95.90(13)
C7 N1 C1 C2 81.87(13)
C6 C1 C2 O1 179.43(11)
N1 C1 C2 O1 1.73(16)
C6 C1 C2 C3 0.65(16)
N1 C1 C2 C3 -177.05(10)
O1 C2 C3 C4 152.65(12)
C1 C2 C3 C4 -28.59(15)
C2 C3 C4 C5 53.49(15)
C3 C4 C5 C6 -50.28(15)
N1 C1 C6 C5 179.83(10)
C2 C1 C6 C5 2.19(17)
N1 C1 C6 S1 1.78(14)
C2 C1 C6 S1 -175.85(8)
C4 C5 C6 C1 22.88(15)
C4 C5 C6 S1 -159.18(9)
C1 C6 S1 C14 179.35(9)
C5 C6 S1 C14 1.32(11)
C6 S1 C14 C15 86.60(11)
C1 N1 C7 O2 4.17(16)
C1 N1 C7 C8 -178.05(9)
O2 C7 C8 C13 164.27(12)
N1 C7 C8 C13 -13.51(16)
O2 C7 C8 C9 -12.38(17)
N1 C7 C8 C9 169.84(10)
C13 C8 C9 O3 -177.94(11)
C7 C8 C9 O3 -1.16(17)
C13 C8 C9 C10 2.75(17)
C7 C8 C9 C10 179.52(11)
O3 C9 C10 C11 179.16(12)
C8 C9 C10 C11 -1.50(19)
C9 C10 C11 C12 -0.7(2)
C10 C11 C12 C13 1.6(2)
C11 C12 C13 C8 -0.3(2)
C9 C8 C13 C12 -1.87(18)
C7 C8 C13 C12 -178.51(12)
